data_1511580
loop_
_publ_author_name
'Aksel'rud, L.G.'
'Bruskov, V.A.'
'Chaban, N.F.'
'Kuz'ma, Yu.B.'

_publ_section_title
;
 The crystal structure of boride Pr5 Co2 B6
;
_journal_name_full
;
Dopovidi Akademii Nauk Ukrains'koi RSR, Seriya B: Geologichni, Khimichni ta
 Biologichni Nauki
;
_journal_page_first 49
_journal_page_last 52
_journal_volume 1983
_journal_year 1983
_chemical_formula_sum 'B6 Co2 Pr5'
_chemical_name_systematic 'Pr5 Co2 B6'
_space_group_IT_number 166
_symmetry_space_group_name_Hall '-R 3 2"'
_symmetry_space_group_name_H-M 'R -3 m :H'
_cell_angle_alpha 90
_cell_angle_beta 90
_cell_angle_gamma 120
_cell_formula_units_Z 3
_cell_length_a 5.457
_cell_length_b 5.457
_cell_length_c 24.718
_cell_volume 637.458
_citation_journal_id_ASTM DANND6
_cod_data_source_file boron4-x_230.cif
_cod_data_source_block B6Co2Pr5
_cod_original_cell_volume 637.4584
_cod_database_code 1511580

loop_
_symmetry_equiv_pos_as_xyz
x,y,z
-y,x-y,z
-x+y,-x,z
y,x,-z
-x,-x+y,-z
x-y,-y,-z
-x,-y,-z
y,-x+y,-z
x-y,x,-z
-y,-x,z
x,x-y,z
-x+y,y,z
x+2/3,y+1/3,z+1/3
-y+2/3,x-y+1/3,z+1/3
-x+y+2/3,-x+1/3,z+1/3
y+2/3,x+1/3,-z+1/3
-x+2/3,-x+y+1/3,-z+1/3
x-y+2/3,-y+1/3,-z+1/3
-x+2/3,-y+1/3,-z+1/3
y+2/3,-x+y+1/3,-z+1/3
x-y+2/3,x+1/3,-z+1/3
-y+2/3,-x+1/3,z+1/3
x+2/3,x-y+1/3,z+1/3
-x+y+2/3,y+1/3,z+1/3
x+1/3,y+2/3,z+2/3
-y+1/3,x-y+2/3,z+2/3
-x+y+1/3,-x+2/3,z+2/3
y+1/3,x+2/3,-z+2/3
-x+1/3,-x+y+2/3,-z+2/3
x-y+1/3,-y+2/3,-z+2/3
-x+1/3,-y+2/3,-z+2/3
y+1/3,-x+y+2/3,-z+2/3
x-y+1/3,x+2/3,-z+2/3
-y+1/3,-x+2/3,z+2/3
x+1/3,x-y+2/3,z+2/3
-x+y+1/3,y+2/3,z+2/3

loop_
_atom_site_label
_atom_site_type_symbol
_atom_site_fract_x
_atom_site_fract_y
_atom_site_fract_z
_atom_site_occupancy
_atom_site_U_iso_or_equiv
Pr3 Pr 0 0 0.4161 1 0.0
Pr1 Pr 0 0 0 1 0.0
Pr2 Pr 0 0 0.2511 1 0.0
Co1 Co 0 0 0.1207 1 0.0
B1 B 0.333 0 0.5 1 0.0
